data_4510595
loop_
_publ_author_name
'Suresh, Kuthuru'
'Nangia, Ashwini'

_publ_section_title
;
 Lornoxicam Salts: Crystal Structures, Conformations, and Solubility
;
_journal_issue 6
_journal_name_full 'Crystal Growth &amp; Design'
_journal_page_first 2945
_journal_paper_doi 10.1021/cg500231z
_journal_volume 14
_journal_year 2014
_chemical_formula_moiety 'C13 H10 N3 O4 S2 Cl'
_chemical_formula_sum 'C13 H10 Cl N3 O4 S2'
_chemical_formula_weight 371.81
_chemical_melting_point 484
_chemical_name_common Lornoxicam
_chemical_name_systematic
; 
 (3E)-6-chloro-3-[hydroxy(pyridin-2-ylamino)methylene]- 
2-methyl-2,3-dihydro-4H-thieno[2,3-e][1,2] thiazin- 4 - one 1,1-dioxide 
;
_space_group_IT_number 19
_symmetry_cell_setting orthorhombic
_symmetry_space_group_name_Hall 'P 2ac 2ab'
_symmetry_space_group_name_H-M 'P 21 21 21'
_atom_sites_solution_hydrogens geom
_atom_sites_solution_primary direct
_atom_sites_solution_secondary difmap
_audit_creation_method SHELXL-97
_cell_angle_alpha 90.00
_cell_angle_beta 90.00
_cell_angle_gamma 90.00
_cell_formula_units_Z 4
_cell_length_a 7.2020(4)
_cell_length_b 13.5420(8)
_cell_length_c 14.9987(7)
_cell_measurement_temperature 298(2)
_cell_volume 1462.82(14)
_computing_cell_refinement
;
CrysAlisPro, Oxford Diffraction Ltd.,
Version 1.171.33.55 (release 05-01-2010 CrysAlis171 .NET)
(compiled Jan  5 2010,16:28:46)
;
_computing_data_collection
;
CrysAlisPro, Oxford Diffraction Ltd.,
Version 1.171.33.55 (release 05-01-2010 CrysAlis171 .NET)
(compiled Jan  5 2010,16:28:46)
;
_computing_data_reduction
;
CrysAlisPro, Oxford Diffraction Ltd.,
Version 1.171.33.55 (release 05-01-2010 CrysAlis171 .NET)
(compiled Jan  5 2010,16:28:46)
;
_computing_structure_refinement 'SHELXL-97 (Sheldrick, 1997)'
_computing_structure_solution 'SHELXS-97 (Sheldrick, 1990)'
_diffrn_ambient_temperature 298(2)
_diffrn_detector_area_resol_mean 16.3291
_diffrn_measured_fraction_theta_full 0.999
_diffrn_measured_fraction_theta_max 0.999
_diffrn_measurement_device_type 'Xcalibur, Eos, Gemini'
_diffrn_measurement_method '\w scans'
_diffrn_radiation_monochromator graphite
_diffrn_radiation_source 'fine-focus sealed tube'
_diffrn_radiation_type MoK\a
_diffrn_radiation_wavelength 0.71073
_diffrn_reflns_av_R_equivalents 0.0297
_diffrn_reflns_av_sigmaI/netI 0.0738
_diffrn_reflns_limit_h_max 8
_diffrn_reflns_limit_h_min -8
_diffrn_reflns_limit_k_max 16
_diffrn_reflns_limit_k_min -15
_diffrn_reflns_limit_l_max 10
_diffrn_reflns_limit_l_min -18
_diffrn_reflns_number 4334
_diffrn_reflns_theta_full 26.36
_diffrn_reflns_theta_max 26.36
_diffrn_reflns_theta_min 3.01
_exptl_absorpt_coefficient_mu 0.571
_exptl_crystal_colour yellow
_exptl_crystal_density_diffrn 1.688
_exptl_crystal_density_method 'not measured'
_exptl_crystal_description Block
_exptl_crystal_F_000 760
_exptl_crystal_size_max 0.36
_exptl_crystal_size_mid 0.24
_exptl_crystal_size_min 0.12
_refine_diff_density_max 0.359
_refine_diff_density_min -0.482
_refine_diff_density_rms 0.146
_refine_ls_abs_structure_details 'Flack H D (1983), Acta Cryst. A39, 876-881'
_refine_ls_abs_structure_Flack 0.59(10)
_refine_ls_extinction_method none
_refine_ls_goodness_of_fit_ref 0.935
_refine_ls_hydrogen_treatment mixed
_refine_ls_matrix_type full
_refine_ls_number_parameters 209
_refine_ls_number_reflns 2731
_refine_ls_number_restraints 0
_refine_ls_restrained_S_all 0.935
_refine_ls_R_factor_all 0.0718
_refine_ls_R_factor_gt 0.0466
_refine_ls_shift/su_max 0.000
_refine_ls_shift/su_mean 0.000
_refine_ls_structure_factor_coef Fsqd
_refine_ls_weighting_details 'calc w=1/[\s^2^(Fo^2^)+(0.0433P)^2^+0.0000P] where P=(Fo^2^+2Fc^2^)/3'
_refine_ls_weighting_scheme calc
_refine_ls_wR_factor_gt 0.0866
_refine_ls_wR_factor_ref 0.0930
_reflns_number_gt 1976
_reflns_number_total 2731
_reflns_threshold_expression >2sigma(I)
_cod_data_source_file cg500231z_si_002.cif
_cod_data_source_block LXM
_cod_depositor_comments 'Adding full bibliography for 4510592--4510596.cif.'
_cod_database_code 4510595

loop_
_symmetry_equiv_pos_as_xyz
'x, y, z'
'-x+1/2, -y, z+1/2'
'x+1/2, -y+1/2, -z'
'-x, y+1/2, -z+1/2'

loop_
_atom_site_label
_atom_site_type_symbol
_atom_site_fract_x
_atom_site_fract_y
_atom_site_fract_z
_atom_site_U_iso_or_equiv
_atom_site_adp_type
_atom_site_occupancy
_atom_site_symmetry_multiplicity
_atom_site_calc_flag
_atom_site_refinement_flags
S2 S 0.22627(15) 0.21295(8) 0.49802(6) 0.0354(3) Uani 1 1 d .
Cl Cl 0.24440(18) 0.28816(10) 0.68335(6) 0.0550(3) Uani 1 1 d .
S1 S 0.33583(15) 0.47236(8) 0.35493(6) 0.0339(3) Uani 1 1 d .
O3 O 0.2523(4) 0.1645(2) 0.30043(14) 0.0393(7) Uani 1 1 d .
O4 O 0.1820(4) 0.3754(2) 0.09844(15) 0.0428(8) Uani 1 1 d .
N2 N 0.2144(5) 0.2116(2) 0.13261(18) 0.0366(8) Uani 1 1 d .
H2A H 0.2322 0.1693 0.1746 0.044 Uiso 1 1 calc R
N3 N 0.2078(4) 0.4335(2) 0.27247(17) 0.0303(8) Uani 1 1 d .
O1 O 0.2733(5) 0.5684(2) 0.38234(15) 0.0513(9) Uani 1 1 d .
C8 C 0.2436(6) 0.2567(3) 0.3155(2) 0.0300(9) Uani 1 1 d .
C5 C 0.1461(6) 0.2120(4) -0.1054(2) 0.0384(11) Uani 1 1 d .
H5 H 0.1291 0.2594 -0.1495 0.046 Uiso 1 1 calc R
C9 C 0.2523(5) 0.2919(3) 0.4085(2) 0.0292(9) Uani 1 1 d .
C1 C 0.1962(5) 0.1760(3) 0.0475(2) 0.0306(10) Uani 1 1 d .
N1 N 0.1706(5) 0.2403(3) -0.01935(17) 0.0334(8) Uani 1 1 d .
H1 H 0.1696 0.3023 -0.0072 0.040 Uiso 1 1 calc R
O2 O 0.5266(3) 0.4598(2) 0.33125(16) 0.0450(8) Uani 1 1 d .
C7 C 0.2266(5) 0.3307(3) 0.2498(2) 0.0288(9) Uani 1 1 d .
C10 C 0.2837(5) 0.3857(3) 0.4373(2) 0.0287(9) Uani 1 1 d .
C3 C 0.1748(6) 0.0462(3) -0.0600(2) 0.0397(11) Uani 1 1 d .
H3 H 0.1759 -0.0208 -0.0736 0.048 Uiso 1 1 calc R
C11 C 0.2820(6) 0.3990(3) 0.5314(2) 0.0333(10) Uani 1 1 d .
H11 H 0.2981 0.4588 0.5610 0.040 Uiso 1 1 calc R
C4 C 0.1465(5) 0.1144(4) -0.1274(2) 0.0391(11) Uani 1 1 d .
H4 H 0.1282 0.0942 -0.1860 0.047 Uiso 1 1 calc R
C12 C 0.2529(6) 0.3099(3) 0.5712(2) 0.0336(10) Uani 1 1 d .
C6 C 0.2064(5) 0.3111(3) 0.1564(2) 0.0327(10) Uani 1 1 d .
C13 C 0.0175(6) 0.4740(4) 0.2663(3) 0.0496(12) Uani 1 1 d .
H13A H -0.0281 0.4660 0.2066 0.074 Uiso 1 1 calc R
H13C H 0.0193 0.5429 0.2814 0.074 Uiso 1 1 calc R
H13B H -0.0622 0.4393 0.3070 0.074 Uiso 1 1 calc R
C2 C 0.2011(6) 0.0756(3) 0.0265(2) 0.0354(10) Uani 1 1 d .
H2 H 0.2222 0.0290 0.0709 0.042 Uiso 1 1 calc R

loop_
_atom_site_aniso_label
_atom_site_aniso_U_11
_atom_site_aniso_U_22
_atom_site_aniso_U_33
_atom_site_aniso_U_23
_atom_site_aniso_U_13
_atom_site_aniso_U_12
S2 0.0525(6) 0.0277(6) 0.0260(4) 0.0020(4) 0.0000(5) -0.0033(6)
Cl 0.0810(8) 0.0627(8) 0.0212(4) 0.0029(5) 0.0045(5) -0.0072(8)
S1 0.0537(6) 0.0252(6) 0.0229(4) -0.0029(4) 0.0000(5) -0.0066(6)
O3 0.0642(18) 0.0278(18) 0.0260(12) -0.0027(11) -0.0060(14) -0.0014(17)
O4 0.077(2) 0.0249(18) 0.0264(14) 0.0007(12) -0.0053(14) -0.0006(17)
N2 0.064(2) 0.027(2) 0.0192(13) 0.0001(13) -0.0076(16) -0.005(2)
N3 0.0429(19) 0.025(2) 0.0234(14) -0.0014(13) -0.0043(15) 0.0019(16)
O1 0.098(2) 0.0264(18) 0.0293(13) -0.0049(12) 0.0011(16) -0.004(2)
C8 0.033(2) 0.030(2) 0.0264(18) -0.0053(16) -0.002(2) -0.002(2)
C5 0.056(3) 0.039(3) 0.0202(18) 0.0012(18) -0.0054(18) 0.001(3)
C9 0.035(2) 0.028(2) 0.0247(17) 0.0020(16) -0.0016(17) -0.005(2)
C1 0.036(2) 0.033(3) 0.0225(17) -0.0016(16) -0.0050(17) -0.0017(19)
N1 0.052(2) 0.025(2) 0.0236(15) -0.0018(13) -0.0014(15) -0.0006(17)
O2 0.0453(17) 0.059(3) 0.0307(14) -0.0064(15) 0.0004(13) -0.0197(16)
C7 0.038(2) 0.024(2) 0.0241(17) -0.0015(15) -0.0017(18) 0.001(2)
C10 0.040(2) 0.027(2) 0.0191(16) 0.0003(15) 0.0032(17) 0.003(2)
C3 0.055(3) 0.028(3) 0.036(2) -0.0066(18) -0.002(2) 0.001(2)
C11 0.047(2) 0.028(2) 0.0246(18) -0.0057(16) -0.0008(18) 0.007(2)
C4 0.050(3) 0.046(3) 0.0209(19) -0.0066(18) -0.0054(19) 0.001(2)
C12 0.046(2) 0.035(3) 0.0192(16) -0.0020(16) 0.0020(19) 0.001(2)
C6 0.043(2) 0.028(3) 0.0276(18) -0.0021(16) -0.0007(18) -0.006(2)
C13 0.062(3) 0.036(3) 0.051(3) -0.010(2) -0.007(2) 0.014(3)
C2 0.053(3) 0.027(2) 0.0266(18) 0.0015(16) -0.0029(19) 0.002(2)

loop_
_atom_type_symbol
_atom_type_description
_atom_type_scat_dispersion_real
_atom_type_scat_dispersion_imag
_atom_type_scat_source
C C 0.0033 0.0016 'International Tables Vol C Tables 4.2.6.8 and 6.1.1.4'
H H 0.0000 0.0000 'International Tables Vol C Tables 4.2.6.8 and 6.1.1.4'
N N 0.0061 0.0033 'International Tables Vol C Tables 4.2.6.8 and 6.1.1.4'
O O 0.0106 0.0060 'International Tables Vol C Tables 4.2.6.8 and 6.1.1.4'
S S 0.1246 0.1234 'International Tables Vol C Tables 4.2.6.8 and 6.1.1.4'
Cl Cl 0.1484 0.1585 'International Tables Vol C Tables 4.2.6.8 and 6.1.1.4'

loop_
_geom_angle_atom_site_label_1
_geom_angle_atom_site_label_2
_geom_angle_atom_site_label_3
_geom_angle
C12 S2 C9 90.63(18)
O2 S1 O1 118.7(2)
O2 S1 N3 108.46(15)
O1 S1 N3 109.42(17)
O2 S1 C10 107.60(19)
O1 S1 C10 109.81(17)
N3 S1 C10 101.43(17)
C1 N2 C6 125.0(3)
C1 N2 H2A 117.5
C6 N2 H2A 117.5
C7 N3 C13 115.5(3)
C7 N3 S1 116.0(2)
C13 N3 S1 116.9(2)
O3 C8 C7 125.3(3)
O3 C8 C9 118.9(3)
C7 C8 C9 115.8(4)
N1 C5 C4 120.3(4)
N1 C5 H5 119.9
C4 C5 H5 119.9
C10 C9 C8 127.5(3)
C10 C9 S2 110.5(2)
C8 C9 S2 122.0(3)
N1 C1 N2 118.8(3)
N1 C1 C2 117.8(3)
N2 C1 C2 123.4(3)
C1 N1 C5 123.1(4)
C1 N1 H1 118.5
C5 N1 H1 118.5
C8 C7 C6 124.1(4)
C8 C7 N3 122.0(3)
C6 C7 N3 113.6(3)
C9 C10 C11 115.5(3)
C9 C10 S1 116.1(2)
C11 C10 S1 128.3(3)
C2 C3 C4 121.2(4)
C2 C3 H3 119.4
C4 C3 H3 119.4
C12 C11 C10 108.9(4)
C12 C11 H11 125.5
C10 C11 H11 125.5
C5 C4 C3 118.1(3)
C5 C4 H4 121.0
C3 C4 H4 121.0
C11 C12 Cl 126.1(3)
C11 C12 S2 114.4(2)
Cl C12 S2 119.4(2)
O4 C6 N2 120.3(3)
O4 C6 C7 124.6(4)
N2 C6 C7 115.1(3)
N3 C13 H13A 109.5
N3 C13 H13C 109.5
H13A C13 H13C 109.5
N3 C13 H13B 109.5
H13A C13 H13B 109.5
H13C C13 H13B 109.5
C3 C2 C1 119.6(4)
C3 C2 H2 120.2
C1 C2 H2 120.2

loop_
_geom_bond_atom_site_label_1
_geom_bond_atom_site_label_2
_geom_bond_distance
S2 C12 1.722(4)
S2 C9 1.727(4)
Cl C12 1.709(3)
S1 O2 1.429(3)
S1 O1 1.436(3)
S1 N3 1.630(3)
S1 C10 1.744(4)
O3 C8 1.270(4)
O4 C6 1.242(4)
N2 C1 1.371(4)
N2 C6 1.395(5)
N2 H2A 0.8600
N3 C7 1.439(4)
N3 C13 1.479(5)
C8 C7 1.410(5)
C8 C9 1.476(4)
C5 N1 1.358(4)
C5 C4 1.362(6)
C5 H5 0.9300
C9 C10 1.360(5)
C1 N1 1.341(5)
C1 C2 1.395(5)
N1 H1 0.8600
C7 C6 1.433(5)
C10 C11 1.424(4)
C3 C2 1.370(5)
C3 C4 1.385(6)
C3 H3 0.9300
C11 C12 1.362(5)
C11 H11 0.9300
C4 H4 0.9300
C13 H13A 0.9600
C13 H13C 0.9600
C13 H13B 0.9600
C2 H2 0.9300
